data_2200595
loop_
_publ_author_name
'H\"okelek, Tuncer'
'Dal, Hakan'
'K\?il\?i\,c, Zeynel'

_publ_section_title
<i>cis</i>-ansa-2,4-Dichloro-2,4-[2,2'-methylenebis(4-nitrophenoxy)]-6,6-diphenylcyclo-2\l^5^,4\l^5^,6\l^5^-triphosphazatriene
_journal_issue 11
_journal_name_full 'Acta Crystallographica Section E'
_journal_page_first o1063
_journal_page_last o1066
_journal_paper_doi 10.1107/S1600536801017056
_journal_volume 57
_journal_year 2001
_chemical_formula_iupac 'C25 H18 Cl2 N5 O6 P3'
_chemical_formula_moiety 'C25 H18 Cl2 N5 O6 P3'
_chemical_formula_sum 'C25 H18 Cl2 N5 O6 P3'
_chemical_formula_weight 648.25
_chemical_name_systematic
;
 ?
;
_space_group_IT_number 2
_symmetry_cell_setting triclinic
_symmetry_space_group_name_Hall '-P 1'
_symmetry_space_group_name_H-M 'P -1'
_audit_creation_method SHELXL-97
_cell_angle_alpha 97.702(7)
_cell_angle_beta 105.515(7)
_cell_angle_gamma 94.503(7)
_cell_formula_units_Z 2
_cell_length_a 9.9482(10)
_cell_length_b 11.2184(10)
_cell_length_c 12.8536(10)
_cell_measurement_reflns_used 25
_cell_measurement_temperature 293(2)
_cell_measurement_theta_max 11
_cell_measurement_theta_min 10
_cell_volume 1359.9(2)
_computing_cell_refinement 'CAD-4 EXPRESS'
_computing_data_collection 'CAD-4 EXPRESS (Enraf-Nonius, 1994)'
_computing_data_reduction 'XCAD4 (Harms & Wocadlo, 1995)'
_computing_molecular_graphics 'ORTEP-3 for Windows (Farrugia, 1997)'
_computing_publication_material 'WinGX (Farrugia, 1999)'
_computing_structure_refinement 'SHELXL97 (Sheldrick, 1997)'
_computing_structure_solution 'SHELXS97 (Sheldrick, 1997)'
_diffrn_ambient_temperature 293(2)
_diffrn_measured_fraction_theta_full 1.00
_diffrn_measured_fraction_theta_max 1.00
_diffrn_measurement_device_type 'Enraf-Nonius CAD-4'
_diffrn_measurement_method 'non-profiled \w'
_diffrn_radiation_monochromator graphite
_diffrn_radiation_source 'fine-focus sealed tube'
_diffrn_radiation_type MoK\a
_diffrn_radiation_wavelength .71073
_diffrn_reflns_av_R_equivalents .000
_diffrn_reflns_av_sigmaI/netI .029
_diffrn_reflns_limit_h_max 11
_diffrn_reflns_limit_h_min -12
_diffrn_reflns_limit_k_max 13
_diffrn_reflns_limit_k_min -13
_diffrn_reflns_limit_l_max 16
_diffrn_reflns_limit_l_min 0
_diffrn_reflns_number 5465
_diffrn_reflns_theta_full 26.3
_diffrn_reflns_theta_max 26.29
_diffrn_reflns_theta_min 2.14
_diffrn_standards_decay_% 3
_diffrn_standards_interval_time 120
_diffrn_standards_number 3
_exptl_absorpt_coefficient_mu .467
_exptl_absorpt_correction_T_max .933
_exptl_absorpt_correction_T_min .873
_exptl_absorpt_correction_type refdelf
_exptl_absorpt_process_details '(Walker & Stuart, 1983)'
_exptl_crystal_colour colorless
_exptl_crystal_density_diffrn 1.583
_exptl_crystal_density_method 'not measured'
_exptl_crystal_description rod-shaped
_exptl_crystal_F_000 660
_exptl_crystal_size_max .30
_exptl_crystal_size_mid .15
_exptl_crystal_size_min .15
_refine_diff_density_max 1.28
_refine_diff_density_min -1.28
_refine_ls_extinction_method none
_refine_ls_goodness_of_fit_ref 1.215
_refine_ls_hydrogen_treatment mixed
_refine_ls_matrix_type full
_refine_ls_number_parameters 378
_refine_ls_number_reflns 5465
_refine_ls_number_restraints 0
_refine_ls_restrained_S_all 1.215
_refine_ls_R_factor_all .0919
_refine_ls_R_factor_gt .0666
_refine_ls_shift/su_max <0.001
_refine_ls_shift/su_mean .000
_refine_ls_structure_factor_coef Fsqd
_refine_ls_weighting_details 'calc w = 1/[\s^2^(Fo^2^)+(0.20P)^2^] where P = (Fo^2^+2Fc^2^)/3'
_refine_ls_weighting_scheme calc
_refine_ls_wR_factor_ref .2579
_reflns_number_gt 4666
_reflns_number_total 5465
_reflns_threshold_expression I>2\s(I)
_cod_data_source_file bt6084.cif
_cod_data_source_block I
_cod_database_code 2200595
_cod_database_fobs_code 2200595

loop_
_symmetry_equiv_pos_as_xyz
'x, y, z'
'-x, -y, -z'

loop_
_atom_site_label
_atom_site_fract_x
_atom_site_fract_y
_atom_site_fract_z
_atom_site_U_iso_or_equiv
_atom_site_adp_type
_atom_site_calc_flag
_atom_site_refinement_flags
_atom_site_occupancy
_atom_site_disorder_assembly
_atom_site_disorder_group
_atom_site_type_symbol
Cl1 -.00104(9) -.06640(7) .20570(8) .0416(3) Uani d . 1 . . Cl
Cl2 .10545(10) .22777(10) .59595(7) .0502(3) Uani d . 1 . . Cl
P1 .33519(7) .23358(7) .35573(6) .0280(3) Uani d . 1 . . P
P2 .11364(8) .26001(8) .44888(6) .0310(3) Uani d . 1 . . P
P3 .07091(7) .10904(7) .25471(6) .0277(3) Uani d . 1 . . P
O1 -.0084(2) .1688(2) .15326(19) .0324(5) Uani d . 1 . . O
O6 .0324(2) .3780(2) .44544(18) .0356(5) Uani d . 1 . . O
N1 .2701(3) .2927(3) .4495(2) .0351(6) Uani d . 1 . . N
N2 .0210(3) .1519(3) .3594(2) .0328(6) Uani d . 1 . . N
N3 .2316(3) .1299(3) .2633(2) .0319(6) Uani d . 1 . . N
N4 -.5676(3) .1429(4) -.0954(3) .0553(9) Uani d . 1 . . N
O2 -.6381(3) .2160(4) -.0684(4) .0881(13) Uani d . 1 . . O
O3 -.6110(4) .0623(5) -.1717(4) .1136(19) Uani d . 1 . . O
N5 .0581(4) .6352(3) .1066(3) .0534(9) Uani d . 1 . . N
O4 -.0478(4) .6306(4) .0303(3) .0798(11) Uani d . 1 . . O
O5 .1709(4) .6903(4) .1127(4) .0822(12) Uani d . 1 . . O
C1 -.1530(3) .1569(3) .0995(3) .0300(7) Uani d . 1 . . C
C2 -.2397(3) .2341(3) .1380(3) .0315(7) Uani d . 1 . . C
C3 -.3779(3) .2261(3) .0707(3) .0373(7) Uani d . 1 . . C
H3 -.4401 .2756 .0915 .045 Uiso calc R 1 . . H
C4 -.4217(3) .1458(3) -.0253(3) .0381(8) Uani d . 1 . . C
C5 -.3364(4) .0674(3) -.0610(3) .0411(8) Uani d . 1 . . C
H5 -.3697 .0121 -.1254 .049 Uiso calc R 1 . . H
C6 -.1988(3) .0755(3) .0042(3) .0369(7) Uani d . 1 . . C
H6 -.1374 .0253 -.0169 .044 Uiso calc R 1 . . H
C7 -.1968(3) .3207(3) .2451(3) .0343(7) Uani d . 1 . . C
C8 -.0712(3) .4141(3) .2616(3) .0319(7) Uani d . 1 . . C
C9 -.0640(4) .4816(3) .1789(3) .0390(8) Uani d . 1 . . C
H9 -.1348 .4684 .1131 .047 Uiso calc R 1 . . H
C10 .0494(4) .5680(3) .1963(3) .0399(8) Uani d . 1 . . C
C11 .1549(4) .5952(3) .2931(3) .0419(8) Uani d . 1 . . C
H11 .2293 .6549 .3022 .050 Uiso calc R 1 . . H
C12 .1472(4) .5314(3) .3761(3) .0410(8) Uani d . 1 . . C
H12 .2161 .5482 .4430 .049 Uiso calc R 1 . . H
C13 .0352(3) .4416(3) .3588(3) .0318(7) Uani d . 1 . . C
C14 .4929(3) .1756(3) .4228(3) .0317(7) Uani d . 1 . . C
C15 .5250(4) .1669(3) .5331(3) .0378(7) Uani d . 1 . . C
H15 .4657 .1936 .5739 .045 Uiso calc R 1 . . H
C16 .6454(4) .1184(4) .5826(3) .0494(10) Uani d . 1 . . C
H16 .6665 .1115 .6564 .059 Uiso calc R 1 . . H
C17 .7342(4) .0801(3) .5211(4) .0453(9) Uani d . 1 . . C
H17 .8164 .0497 .5546 .054 Uiso calc R 1 . . H
C18 .7021(4) .0866(4) .4113(4) .0501(10) Uani d . 1 . . C
H18 .7615 .0592 .3708 .060 Uiso calc R 1 . . H
C19 .5815(3) .1338(3) .3607(3) .0400(8) Uani d . 1 . . C
H19 .5593 .1378 .2864 .048 Uiso calc R 1 . . H
C20 .3899(3) .3516(3) .2879(3) .0316(7) Uani d . 1 . . C
C21 .4966(4) .4433(3) .3478(3) .0399(8) Uani d . 1 . . C
H21 .5401 .4423 .4213 .048 Uiso calc R 1 . . H
C22 .5367(5) .5352(4) .2969(4) .0545(10) Uani d . 1 . . C
H22 .6064 .5973 .3365 .065 Uiso calc R 1 . . H
C23 .4730(5) .5349(4) .1867(4) .0562(11) Uani d . 1 . . C
H23 .5015 .5961 .1523 .067 Uiso calc R 1 . . H
C24 .3696(5) .4462(4) .1290(4) .0538(10) Uani d . 1 . . C
H24 .3269 .4473 .0554 .065 Uiso calc R 1 . . H
C25 .3266(4) .3539(3) .1784(3) .0391(8) Uani d . 1 . . C
H25 .2554 .2934 .1382 .047 Uiso calc R 1 . . H
H71 -.271(4) .377(3) .254(3) .034(9) Uiso d . 1 . . H
H72 -.168(4) .285(4) .314(4) .043(11) Uiso d . 1 . . H

loop_
_atom_site_aniso_label
_atom_site_aniso_U_11
_atom_site_aniso_U_22
_atom_site_aniso_U_33
_atom_site_aniso_U_12
_atom_site_aniso_U_13
_atom_site_aniso_U_23
Cl1 .0380(5) .0385(5) .0493(5) .0022(3) .0121(4) .0128(4)
Cl2 .0474(6) .0793(7) .0343(5) .0136(5) .0197(4) .0255(4)
P1 .0174(4) .0401(5) .0296(5) .0073(3) .0081(3) .0118(3)
P2 .0236(4) .0473(5) .0283(5) .0106(3) .0122(3) .0136(4)
P3 .0176(4) .0377(5) .0319(5) .0076(3) .0091(3) .0128(3)
O1 .0183(10) .0473(13) .0361(12) .0091(9) .0086(9) .0178(10)
O6 .0309(12) .0531(14) .0310(12) .0170(10) .0160(9) .0137(10)
N1 .0236(13) .0504(17) .0335(14) .0090(11) .0100(10) .0076(12)
N2 .0199(12) .0483(16) .0363(14) .0079(10) .0135(10) .0138(12)
N3 .0156(12) .0504(16) .0334(14) .0098(10) .0099(10) .0099(12)
N4 .0278(16) .075(2) .054(2) .0099(15) -.0024(14) .0068(18)
O2 .0342(16) .103(3) .104(3) .0299(18) -.0129(17) -.010(2)
O3 .050(2) .168(4) .083(3) .034(2) -.022(2) -.045(3)
N5 .066(2) .0454(19) .057(2) .0124(16) .0205(18) .0252(15)
O4 .082(2) .092(3) .067(2) .010(2) .0061(19) .051(2)
O5 .080(2) .077(2) .101(3) -.0044(19) .032(2) .051(2)
C1 .0203(14) .0390(16) .0347(16) .0051(11) .0088(12) .0168(13)
C2 .0212(14) .0398(17) .0374(17) .0067(12) .0087(12) .0166(13)
C3 .0203(14) .0472(19) .0483(19) .0099(12) .0101(13) .0170(15)
C4 .0207(15) .050(2) .0429(19) .0054(13) .0025(13) .0171(15)
C5 .0325(17) .051(2) .0379(18) .0035(14) .0066(14) .0081(15)
C6 .0276(16) .050(2) .0370(17) .0118(13) .0104(13) .0123(14)
C7 .0241(15) .0477(19) .0368(18) .0117(13) .0134(13) .0127(14)
C8 .0272(15) .0380(17) .0349(16) .0115(12) .0120(12) .0107(13)
C9 .0359(18) .0425(18) .0402(18) .0125(14) .0079(14) .0137(14)
C10 .0444(19) .0359(18) .048(2) .0136(14) .0210(16) .0158(14)
C11 .0377(19) .0354(18) .052(2) -.0006(14) .0134(16) .0064(15)
C12 .0346(17) .0435(19) .0425(19) .0092(14) .0065(14) .0047(14)
C13 .0315(15) .0351(16) .0334(16) .0109(12) .0136(13) .0083(12)
C14 .0198(14) .0377(17) .0392(17) .0036(11) .0072(12) .0148(13)
C15 .0357(17) .0390(18) .0381(18) .0046(13) .0071(14) .0110(14)
C16 .047(2) .049(2) .045(2) .0021(16) -.0072(16) .0242(17)
C17 .0273(17) .0420(19) .062(2) .0040(14) -.0019(15) .0218(17)
C18 .0225(16) .060(2) .077(3) .0148(15) .0177(17) .031(2)
C19 .0223(15) .056(2) .048(2) .0100(13) .0115(14) .0241(16)
C20 .0232(14) .0381(17) .0380(17) .0078(12) .0122(12) .0116(13)
C21 .0309(17) .045(2) .0435(19) .0038(14) .0098(14) .0086(15)
C22 .046(2) .048(2) .075(3) .0006(17) .024(2) .016(2)
C23 .054(2) .052(2) .075(3) .0086(18) .028(2) .033(2)
C24 .060(3) .063(3) .049(2) .018(2) .0189(19) .034(2)
C25 .0363(18) .0472(19) .0364(17) .0080(14) .0097(14) .0148(14)

loop_
_atom_type_symbol
_atom_type_description
_atom_type_scat_dispersion_real
_atom_type_scat_dispersion_imag
_atom_type_scat_source
C C .0033 .0016 'International Tables Vol C Tables 4.2.6.8 and 6.1.1.4'
H H .0000 .0000 'International Tables Vol C Tables 4.2.6.8 and 6.1.1.4'
Cl Cl .1484 .1585 'International Tables Vol C Tables 4.2.6.8 and 6.1.1.4'
N N .0061 .0033 'International Tables Vol C Tables 4.2.6.8 and 6.1.1.4'
O O .0106 .0060 'International Tables Vol C Tables 4.2.6.8 and 6.1.1.4'
P P .1023 .0942 'International Tables Vol C Tables 4.2.6.8 and 6.1.1.4'

loop_
_geom_angle_atom_site_label_1
_geom_angle_atom_site_label_2
_geom_angle_atom_site_label_3
_geom_angle
_geom_angle_publ_flag
N1 P1 N3 115.58(14) yes
N1 P1 C14 107.18(15) yes
N3 P1 C14 110.77(14) yes
N1 P1 C20 109.11(15) yes
N3 P1 C20 107.95(15) yes
C14 P1 C20 105.82(14) yes
N1 P2 N2 118.13(15) yes
N1 P2 O6 110.74(15) yes
N2 P2 O6 109.57(13) yes
N1 P2 Cl2 110.16(12) yes
N2 P2 Cl2 108.42(11) yes
O6 P2 Cl2 97.92(9) yes
N3 P3 N2 118.71(15) yes
N3 P3 O1 106.37(13) yes
N2 P3 O1 111.16(13) yes
N3 P3 Cl1 110.07(11) yes
N2 P3 Cl1 106.87(11) yes
O1 P3 Cl1 102.49(10) yes
C1 O1 P3 128.84(19) yes
C13 O6 P2 115.58(19) yes
P2 N1 P1 123.14(19) yes
P3 N2 P2 118.80(16) yes
P3 N3 P1 120.64(17) yes
O2 N4 O3 123.7(4) ?
O2 N4 C4 118.2(4) ?
O3 N4 C4 118.0(4) ?
O5 N5 O4 124.1(4) ?
O5 N5 C10 117.7(4) ?
O4 N5 C10 118.2(4) ?
C6 C1 C2 123.2(3) ?
C6 C1 O1 116.3(3) ?
C2 C1 O1 120.2(3) ?
C3 C2 C1 115.8(3) ?
C3 C2 C7 118.8(3) ?
C1 C2 C7 125.4(3) ?
C4 C3 C2 120.4(3) ?
C4 C3 H3 119.8 ?
C2 C3 H3 119.8 ?
C3 C4 C5 123.4(3) ?
C3 C4 N4 118.5(3) ?
C5 C4 N4 118.2(3) ?
C4 C5 C6 116.8(3) ?
C4 C5 H5 121.6 ?
C6 C5 H5 121.6 ?
C1 C6 C5 120.4(3) ?
C1 C6 H6 119.8 ?
C5 C6 H6 119.8 ?
C2 C7 C8 116.0(3) ?
C2 C7 H71 113(2) ?
C8 C7 H71 100(2) ?
C2 C7 H72 118(2) ?
C8 C7 H72 101(2) ?
H71 C7 H72 107(3) ?
C13 C8 C9 117.3(3) ?
C13 C8 C7 122.6(3) ?
C9 C8 C7 119.9(3) ?
C10 C9 C8 119.1(3) ?
C10 C9 H9 120.5 ?
C8 C9 H9 120.5 ?
C11 C10 C9 123.4(3) ?
C11 C10 N5 118.2(3) ?
C9 C10 N5 118.4(4) ?
C10 C11 C12 118.1(3) ?
C10 C11 H11 121.0 ?
C12 C11 H11 121.0 ?
C11 C12 C13 119.2(3) ?
C11 C12 H12 120.4 ?
C13 C12 H12 120.4 ?
C8 C13 C12 122.8(3) ?
C8 C13 O6 119.9(3) ?
C12 C13 O6 117.3(3) ?
C15 C14 C19 119.9(3) ?
C15 C14 P1 121.0(3) ?
C19 C14 P1 119.0(3) ?
C14 C15 C16 120.1(4) ?
C14 C15 H15 119.9 ?
C16 C15 H15 119.9 ?
C15 C16 C17 119.4(4) ?
C15 C16 H16 120.3 ?
C17 C16 H16 120.3 ?
C18 C17 C16 120.8(3) ?
C18 C17 H17 119.6 ?
C16 C17 H17 119.6 ?
C17 C18 C19 120.2(4) ?
C17 C18 H18 119.9 ?
C19 C18 H18 119.9 ?
C18 C19 C14 119.4(4) ?
C18 C19 H19 120.3 ?
C14 C19 H19 120.3 ?
C25 C20 C21 119.6(3) ?
C25 C20 P1 121.2(3) ?
C21 C20 P1 119.2(3) ?
C22 C21 C20 119.5(4) ?
C22 C21 H21 120.3 ?
C20 C21 H21 120.3 ?
C21 C22 C23 119.9(4) ?
C21 C22 H22 120.0 ?
C23 C22 H22 120.0 ?
C24 C23 C22 120.4(4) ?
C24 C23 H23 119.8 ?
C22 C23 H23 119.8 ?
C23 C24 C25 120.7(4) ?
C23 C24 H24 119.6 ?
C25 C24 H24 119.6 ?
C24 C25 C20 119.9(3) ?
C24 C25 H25 120.1 ?
C20 C25 H25 120.1 ?

loop_
_geom_bond_atom_site_label_1
_geom_bond_atom_site_label_2
_geom_bond_site_symmetry_2
_geom_bond_distance
_geom_bond_publ_flag
Cl1 P3 . 1.9970(12) yes
Cl2 P2 . 1.9930(12) yes
P1 N1 . 1.607(3) yes
P1 N3 . 1.617(3) yes
P1 C14 . 1.792(3) yes
P1 C20 . 1.806(3) yes
P2 N1 . 1.568(3) yes
P2 N2 . 1.589(3) yes
P2 O6 . 1.604(2) yes
P3 N3 . 1.569(2) yes
P3 N2 . 1.585(3) yes
P3 O1 . 1.594(2) yes
O1 C1 . 1.407(4) yes
O6 C13 . 1.405(4) yes
N4 O2 . 1.195(5) ?
N4 O3 . 1.201(5) ?
N4 C4 . 1.485(4) ?
N5 O5 . 1.217(5) ?
N5 O4 . 1.225(5) ?
N5 C10 . 1.476(5) ?
C1 C6 . 1.370(5) ?
C1 C2 . 1.404(4) ?
C2 C3 . 1.403(4) ?
C2 C7 . 1.512(5) ?
C3 C4 . 1.371(5) ?
C3 H3 . .9300 ?
C4 C5 . 1.385(5) ?
C5 C6 . 1.390(5) ?
C5 H5 . .9300 ?
C6 H6 . .9300 ?
C7 C8 . 1.516(5) ?
C7 H71 . 1.02(4) ?
C7 H72 . 1.00(4) ?
C8 C13 . 1.384(5) ?
C8 C9 . 1.399(5) ?
C9 C10 . 1.377(5) ?
C9 H9 . .9300 ?
C10 C11 . 1.375(5) ?
C11 C12 . 1.377(5) ?
C11 H11 . .9300 ?
C12 C13 . 1.392(5) ?
C12 H12 . .9300 ?
C14 C15 . 1.386(5) ?
C14 C19 . 1.405(5) ?
C15 C16 . 1.387(5) ?
C15 H15 . .9300 ?
C16 C17 . 1.391(6) ?
C16 H16 . .9300 ?
C17 C18 . 1.374(6) ?
C17 H17 . .9300 ?
C18 C19 . 1.384(5) ?
C18 H18 . .9300 ?
C19 H19 . .9300 ?
C20 C25 . 1.384(5) ?
C20 C21 . 1.398(5) ?
C21 C22 . 1.381(5) ?
C21 H21 . .9300 ?
C22 C23 . 1.388(7) ?
C22 H22 . .9300 ?
C23 C24 . 1.354(7) ?
C23 H23 . .9300 ?
C24 C25 . 1.382(5) ?
C24 H24 . .9300 ?
C25 H25 . .9300 ?

loop_
_geom_torsion_atom_site_label_1
_geom_torsion_atom_site_label_2
_geom_torsion_atom_site_label_3
_geom_torsion_atom_site_label_4
_geom_torsion
N3 P3 O1 C1 167.7(3)
N2 P3 O1 C1 -61.7(3)
Cl1 P3 O1 C1 52.2(3)
N1 P2 O6 C13 55.1(3)
N2 P2 O6 C13 -76.9(3)
Cl2 P2 O6 C13 170.3(2)
N2 P2 N1 P1 7.7(3)
O6 P2 N1 P1 -119.7(2)
Cl2 P2 N1 P1 133.03(18)
N3 P1 N1 P2 -4.0(3)
C14 P1 N1 P2 -128.1(2)
C20 P1 N1 P2 117.8(2)
N3 P3 N2 P2 26.2(3)
O1 P3 N2 P2 -97.58(19)
Cl1 P3 N2 P2 151.34(15)
N1 P2 N2 P3 -18.6(3)
O6 P2 N2 P3 109.47(18)
Cl2 P2 N2 P3 -144.72(15)
N2 P3 N3 P1 -22.9(3)
O1 P3 N3 P1 103.29(19)
Cl1 P3 N3 P1 -146.39(15)
N1 P1 N3 P3 11.5(3)
C14 P1 N3 P3 133.65(18)
C20 P1 N3 P3 -110.93(19)
P3 O1 C1 C6 -98.9(3)
P3 O1 C1 C2 87.0(3)
C6 C1 C2 C3 -1.9(5)
O1 C1 C2 C3 171.7(3)
C6 C1 C2 C7 176.6(3)
O1 C1 C2 C7 -9.8(5)
C1 C2 C3 C4 .7(5)
C7 C2 C3 C4 -177.9(3)
C2 C3 C4 C5 1.3(5)
C2 C3 C4 N4 -178.3(3)
O2 N4 C4 C3 4.5(6)
O3 N4 C4 C3 -170.5(5)
O2 N4 C4 C5 -175.1(4)
O3 N4 C4 C5 9.9(7)
C3 C4 C5 C6 -2.0(6)
N4 C4 C5 C6 177.6(3)
C2 C1 C6 C5 1.2(5)
O1 C1 C6 C5 -172.7(3)
C4 C5 C6 C1 .8(5)
C3 C2 C7 C8 -123.8(3)
C1 C2 C7 C8 57.7(4)
C2 C7 C8 C13 -135.8(3)
C2 C7 C8 C9 48.2(4)
C13 C8 C9 C10 2.3(5)
C7 C8 C9 C10 178.5(3)
C8 C9 C10 C11 -2.5(6)
C8 C9 C10 N5 177.7(3)
O5 N5 C10 C11 16.4(6)
O4 N5 C10 C11 -164.6(4)
O5 N5 C10 C9 -163.8(4)
O4 N5 C10 C9 15.2(6)
C9 C10 C11 C12 .8(6)
N5 C10 C11 C12 -179.3(3)
C10 C11 C12 C13 .9(5)
C9 C8 C13 C12 -.6(5)
C7 C8 C13 C12 -176.7(3)
C9 C8 C13 O6 179.0(3)
C7 C8 C13 O6 2.9(5)
C11 C12 C13 C8 -1.0(5)
C11 C12 C13 O6 179.4(3)
P2 O6 C13 C8 91.7(3)
P2 O6 C13 C12 -88.7(3)
N1 P1 C14 C15 11.4(3)
N3 P1 C14 C15 -115.5(3)
C20 P1 C14 C15 127.8(3)
N1 P1 C14 C19 -171.3(3)
N3 P1 C14 C19 61.8(3)
C20 P1 C14 C19 -55.0(3)
C19 C14 C15 C16 .8(5)
P1 C14 C15 C16 178.0(3)
C14 C15 C16 C17 .8(6)
C15 C16 C17 C18 -1.9(6)
C16 C17 C18 C19 1.3(6)
C17 C18 C19 C14 .4(6)
C15 C14 C19 C18 -1.4(5)
P1 C14 C19 C18 -178.7(3)
N1 P1 C20 C25 -115.7(3)
N3 P1 C20 C25 10.6(3)
C14 P1 C20 C25 129.2(3)
N1 P1 C20 C21 63.2(3)
N3 P1 C20 C21 -170.5(3)
C14 P1 C20 C21 -51.8(3)
C25 C20 C21 C22 .4(5)
P1 C20 C21 C22 -178.6(3)
C20 C21 C22 C23 -1.1(6)
C21 C22 C23 C24 1.3(7)
C22 C23 C24 C25 -.6(7)
C23 C24 C25 C20 -.1(6)
C21 C20 C25 C24 .3(5)
P1 C20 C25 C24 179.2(3)
